data_7152922
loop_
_publ_author_name
'Muir, Calum W.'
'Kennedy, Alan R.'
'Redmond, Joanna M.'
'Watson, Allan J. B.'

_publ_section_title
;
 Synthesis of functionalised 4H-quinolizin-4-ones via tandem
 Horner-Wadsworth-Emmons olefination/cyclisation.
;
_journal_issue 20
_journal_name_full 'Organic &amp; biomolecular chemistry'
_journal_page_first 3337
_journal_page_last 3340
_journal_paper_doi 10.1039/c3ob40578h
_journal_volume 11
_journal_year 2013
_chemical_formula_sum 'C15 H11 N O'
_chemical_formula_weight 221.25
_chemical_name_systematic
;
?
;
_space_group_IT_number 14
_symmetry_cell_setting monoclinic
_symmetry_space_group_name_Hall '-P 2ybc'
_symmetry_space_group_name_H-M 'P 1 21/c 1'
_atom_sites_solution_hydrogens geom
_atom_sites_solution_primary direct
_atom_sites_solution_secondary difmap
_audit_creation_method SHELXL-97
_cell_angle_alpha 90.00
_cell_angle_beta 101.481(6)
_cell_angle_gamma 90.00
_cell_formula_units_Z 4
_cell_length_a 9.0140(5)
_cell_length_b 10.7721(5)
_cell_length_c 11.3234(7)
_cell_measurement_reflns_used 1577
_cell_measurement_temperature 123(2)
_cell_measurement_theta_max 29.74
_cell_measurement_theta_min 2.97
_cell_volume 1077.50(11)
_computing_cell_refinement CRYSALISPro
_computing_data_collection CRYSALISPro
_computing_data_reduction CRYSALISPro
_computing_publication_material SHELXL-97
_computing_structure_refinement 'SHELXL-97 (Sheldrick, 2008)'
_computing_structure_solution 'SIR 92'
_diffrn_ambient_temperature 123(2)
_diffrn_measured_fraction_theta_full 0.999
_diffrn_measured_fraction_theta_max 0.999
_diffrn_measurement_device_type 'Oxford Diffraction Xcalibur E'
_diffrn_measurement_method 'omega scans'
_diffrn_radiation_monochromator graphite
_diffrn_radiation_source 'fine-focus sealed tube'
_diffrn_radiation_type MoK\a
_diffrn_radiation_wavelength 0.71073
_diffrn_reflns_av_R_equivalents 0.0276
_diffrn_reflns_av_sigmaI/netI 0.0500
_diffrn_reflns_limit_h_max 11
_diffrn_reflns_limit_h_min -11
_diffrn_reflns_limit_k_max 13
_diffrn_reflns_limit_k_min -13
_diffrn_reflns_limit_l_max 14
_diffrn_reflns_limit_l_min -14
_diffrn_reflns_number 4957
_diffrn_reflns_theta_full 27.00
_diffrn_reflns_theta_max 27.00
_diffrn_reflns_theta_min 2.98
_exptl_absorpt_coefficient_mu 0.086
_exptl_absorpt_correction_T_max 1.00000
_exptl_absorpt_correction_T_min 0.95340
_exptl_absorpt_correction_type multi-scan
_exptl_absorpt_process_details
;
CrysAlisPro, Oxford Diffraction Ltd.,
Version 1.171.34.40 (release 27-08-2010 CrysAlis171 .NET)
(compiled Aug 27 2010,11:50:40)
Empirical absorption correction using spherical harmonics,
implemented in SCALE3 ABSPACK scaling algorithm.
;
_exptl_crystal_colour yellow
_exptl_crystal_density_diffrn 1.364
_exptl_crystal_density_method 'not measured'
_exptl_crystal_description 'fragment cut from massive block'
_exptl_crystal_F_000 464
_exptl_crystal_size_max 0.30
_exptl_crystal_size_mid 0.20
_exptl_crystal_size_min 0.20
_refine_diff_density_max 0.235
_refine_diff_density_min -0.234
_refine_diff_density_rms 0.045
_refine_ls_extinction_method none
_refine_ls_goodness_of_fit_ref 1.041
_refine_ls_hydrogen_treatment constr
_refine_ls_matrix_type full
_refine_ls_number_parameters 154
_refine_ls_number_reflns 2347
_refine_ls_number_restraints 0
_refine_ls_restrained_S_all 1.041
_refine_ls_R_factor_all 0.0769
_refine_ls_R_factor_gt 0.0475
_refine_ls_shift/su_max 0.000
_refine_ls_shift/su_mean 0.000
_refine_ls_structure_factor_coef Fsqd
_refine_ls_weighting_details 'calc w=1/[\s^2^(Fo^2^)+(0.0388P)^2^+0.1992P] where P=(Fo^2^+2Fc^2^)/3'
_refine_ls_weighting_scheme calc
_refine_ls_wR_factor_gt 0.0937
_refine_ls_wR_factor_ref 0.1061
_reflns_number_gt 1703
_reflns_number_total 2347
_reflns_threshold_expression I>2\s(I)
_cod_data_source_file c3ob40578h.txt
_cod_data_source_block watson1
_cod_original_cell_volume 1077.50(10)
_cod_original_sg_symbol_H-M P21/c
_cod_database_code 7152922

loop_
_symmetry_equiv_pos_as_xyz
'x, y, z'
'-x, y+1/2, -z+1/2'
'-x, -y, -z'
'x, -y-1/2, z-1/2'

loop_
_atom_site_label
_atom_site_type_symbol
_atom_site_fract_x
_atom_site_fract_y
_atom_site_fract_z
_atom_site_U_iso_or_equiv
_atom_site_adp_type
_atom_site_occupancy
_atom_site_symmetry_multiplicity
_atom_site_calc_flag
_atom_site_refinement_flags
O1 O 0.10766(14) 0.23591(10) 0.04162(10) 0.0279(3) Uani 1 1 d .
N1 N 0.14396(15) 0.43239(12) 0.12130(12) 0.0178(3) Uani 1 1 d .
C1 C 0.15195(19) 0.34333(15) 0.02839(15) 0.0203(4) Uani 1 1 d .
C2 C 0.21408(18) 0.38798(15) -0.06761(14) 0.0193(4) Uani 1 1 d .
H2 H 0.2221 0.3324 -0.1312 0.023 Uiso 1 1 calc R
C3 C 0.26446(18) 0.50895(15) -0.07480(14) 0.0181(4) Uani 1 1 d .
C4 C 0.24954(18) 0.59227(15) 0.01667(14) 0.0191(4) Uani 1 1 d .
H4 H 0.2802 0.6761 0.0113 0.023 Uiso 1 1 calc R
C5 C 0.19097(18) 0.55474(15) 0.11483(14) 0.0179(4) Uani 1 1 d .
C6 C 0.17811(18) 0.63460(16) 0.21249(14) 0.0209(4) Uani 1 1 d .
H6 H 0.2041 0.7197 0.2085 0.025 Uiso 1 1 calc R
C7 C 0.12993(19) 0.59250(16) 0.31067(15) 0.0233(4) Uani 1 1 d .
H7 H 0.1242 0.6470 0.3755 0.028 Uiso 1 1 calc R
C8 C 0.08792(19) 0.46612(16) 0.31602(15) 0.0230(4) Uani 1 1 d .
H8 H 0.0559 0.4349 0.3853 0.028 Uiso 1 1 calc R
C9 C 0.09374(18) 0.39069(16) 0.22228(14) 0.0214(4) Uani 1 1 d .
H9 H 0.0626 0.3067 0.2254 0.026 Uiso 1 1 calc R
C10 C 0.33739(18) 0.54873(15) -0.17539(14) 0.0188(4) Uani 1 1 d .
C11 C 0.29657(19) 0.49650(16) -0.29044(15) 0.0224(4) Uani 1 1 d .
H11 H 0.2195 0.4351 -0.3056 0.027 Uiso 1 1 calc R
C12 C 0.3675(2) 0.53354(17) -0.38235(16) 0.0274(4) Uani 1 1 d .
H12 H 0.3390 0.4974 -0.4601 0.033 Uiso 1 1 calc R
C13 C 0.4799(2) 0.62311(17) -0.36140(16) 0.0291(4) Uani 1 1 d .
H13 H 0.5289 0.6479 -0.4245 0.035 Uiso 1 1 calc R
C14 C 0.5206(2) 0.67642(17) -0.24856(16) 0.0264(4) Uani 1 1 d .
H14 H 0.5967 0.7387 -0.2344 0.032 Uiso 1 1 calc R
C15 C 0.45058(18) 0.63915(15) -0.15610(15) 0.0217(4) Uani 1 1 d .
H15 H 0.4800 0.6756 -0.0786 0.026 Uiso 1 1 calc R

loop_
_atom_site_aniso_label
_atom_site_aniso_U_11
_atom_site_aniso_U_22
_atom_site_aniso_U_33
_atom_site_aniso_U_23
_atom_site_aniso_U_13
_atom_site_aniso_U_12
O1 0.0384(8) 0.0158(6) 0.0314(7) -0.0007(5) 0.0117(6) -0.0033(5)
N1 0.0183(7) 0.0175(7) 0.0178(7) 0.0009(6) 0.0037(6) 0.0010(6)
C1 0.0199(9) 0.0164(8) 0.0235(9) -0.0017(7) 0.0019(7) 0.0021(7)
C2 0.0219(9) 0.0177(8) 0.0185(8) -0.0034(7) 0.0043(7) 0.0016(7)
C3 0.0157(8) 0.0190(8) 0.0182(9) -0.0003(7) 0.0003(6) 0.0027(7)
C4 0.0207(9) 0.0155(8) 0.0206(9) 0.0012(7) 0.0028(7) -0.0007(7)
C5 0.0166(8) 0.0164(8) 0.0196(9) -0.0002(7) 0.0009(6) 0.0011(7)
C6 0.0200(9) 0.0194(9) 0.0228(9) -0.0038(7) 0.0029(7) -0.0004(7)
C7 0.0221(9) 0.0276(9) 0.0199(9) -0.0042(8) 0.0032(7) 0.0038(7)
C8 0.0215(9) 0.0290(10) 0.0190(9) 0.0042(8) 0.0054(7) 0.0024(8)
C9 0.0199(9) 0.0203(9) 0.0246(9) 0.0064(7) 0.0057(7) 0.0016(7)
C10 0.0196(9) 0.0166(8) 0.0205(9) 0.0023(7) 0.0045(7) 0.0062(7)
C11 0.0217(9) 0.0216(9) 0.0235(9) -0.0008(7) 0.0036(7) 0.0043(7)
C12 0.0328(11) 0.0302(10) 0.0198(9) 0.0000(8) 0.0067(8) 0.0096(8)
C13 0.0327(11) 0.0307(10) 0.0280(10) 0.0090(9) 0.0157(8) 0.0099(8)
C14 0.0209(9) 0.0249(9) 0.0346(10) 0.0058(8) 0.0086(8) 0.0016(8)
C15 0.0211(9) 0.0222(9) 0.0217(9) 0.0015(7) 0.0041(7) 0.0031(7)

loop_
_atom_type_symbol
_atom_type_description
_atom_type_scat_dispersion_real
_atom_type_scat_dispersion_imag
_atom_type_scat_source
O O 0.0106 0.0060 'International Tables Vol C Tables 4.2.6.8 and 6.1.1.4'
N N 0.0061 0.0033 'International Tables Vol C Tables 4.2.6.8 and 6.1.1.4'
C C 0.0033 0.0016 'International Tables Vol C Tables 4.2.6.8 and 6.1.1.4'
H H 0.0000 0.0000 'International Tables Vol C Tables 4.2.6.8 and 6.1.1.4'

loop_
_geom_angle_atom_site_label_1
_geom_angle_atom_site_label_2
_geom_angle_atom_site_label_3
_geom_angle
C9 N1 C5 120.24(14)
C9 N1 C1 117.40(13)
C5 N1 C1 122.29(13)
O1 C1 C2 126.86(15)
O1 C1 N1 118.00(14)
C2 C1 N1 115.12(14)
C3 C2 C1 123.58(15)
C3 C2 H2 118.2
C1 C2 H2 118.2
C2 C3 C4 118.61(15)
C2 C3 C10 121.02(14)
C4 C3 C10 120.34(14)
C5 C4 C3 121.11(15)
C5 C4 H4 119.4
C3 C4 H4 119.4
C4 C5 N1 119.25(14)
C4 C5 C6 123.43(15)
N1 C5 C6 117.32(14)
C7 C6 C5 121.73(16)
C7 C6 H6 119.1
C5 C6 H6 119.1
C6 C7 C8 119.36(16)
C6 C7 H7 120.3
C8 C7 H7 120.3
C9 C8 C7 119.56(16)
C9 C8 H8 120.2
C7 C8 H8 120.2
C8 C9 N1 121.70(16)
C8 C9 H9 119.2
N1 C9 H9 119.2
C15 C10 C11 118.34(15)
C15 C10 C3 120.14(15)
C11 C10 C3 121.52(15)
C12 C11 C10 120.59(17)
C12 C11 H11 119.7
C10 C11 H11 119.7
C11 C12 C13 120.24(17)
C11 C12 H12 119.9
C13 C12 H12 119.9
C14 C13 C12 119.90(16)
C14 C13 H13 120.0
C12 C13 H13 120.0
C13 C14 C15 120.07(17)
C13 C14 H14 120.0
C15 C14 H14 120.0
C14 C15 C10 120.85(16)
C14 C15 H15 119.6
C10 C15 H15 119.6

loop_
_geom_bond_atom_site_label_1
_geom_bond_atom_site_label_2
_geom_bond_distance
O1 C1 1.2428(19)
N1 C9 1.3857(19)
N1 C5 1.391(2)
N1 C1 1.436(2)
C1 C2 1.403(2)
C2 C3 1.388(2)
C2 H2 0.9500
C3 C4 1.397(2)
C3 C10 1.487(2)
C4 C5 1.383(2)
C4 H4 0.9500
C5 C6 1.424(2)
C6 C7 1.350(2)
C6 H6 0.9500
C7 C8 1.418(2)
C7 H7 0.9500
C8 C9 1.346(2)
C8 H8 0.9500
C9 H9 0.9500
C10 C15 1.396(2)
C10 C11 1.399(2)
C11 C12 1.384(2)
C11 H11 0.9500
C12 C13 1.385(3)
C12 H12 0.9500
C13 C14 1.382(2)
C13 H13 0.9500
C14 C15 1.385(2)
C14 H14 0.9500
C15 H15 0.9500

loop_
_geom_torsion_atom_site_label_1
_geom_torsion_atom_site_label_2
_geom_torsion_atom_site_label_3
_geom_torsion_atom_site_label_4
_geom_torsion
C9 N1 C1 O1 2.9(2)
C5 N1 C1 O1 179.90(15)
C9 N1 C1 C2 -175.44(14)
C5 N1 C1 C2 1.5(2)
O1 C1 C2 C3 -178.43(17)
N1 C1 C2 C3 -0.2(2)
C1 C2 C3 C4 -1.6(2)
C1 C2 C3 C10 176.44(15)
C2 C3 C4 C5 2.3(2)
C10 C3 C4 C5 -175.78(15)
C3 C4 C5 N1 -1.1(2)
C3 C4 C5 C6 177.76(15)
C9 N1 C5 C4 175.97(15)
C1 N1 C5 C4 -0.9(2)
C9 N1 C5 C6 -2.9(2)
C1 N1 C5 C6 -179.82(14)
C4 C5 C6 C7 -175.42(16)
N1 C5 C6 C7 3.4(2)
C5 C6 C7 C8 -1.3(3)
C6 C7 C8 C9 -1.3(3)
C7 C8 C9 N1 1.8(2)
C5 N1 C9 C8 0.4(2)
C1 N1 C9 C8 177.42(15)
C2 C3 C10 C15 -147.47(16)
C4 C3 C10 C15 30.6(2)
C2 C3 C10 C11 31.8(2)
C4 C3 C10 C11 -150.15(15)
C15 C10 C11 C12 0.3(2)
C3 C10 C11 C12 -179.02(15)
C10 C11 C12 C13 -0.1(3)
C11 C12 C13 C14 -0.5(3)
C12 C13 C14 C15 0.9(3)
C13 C14 C15 C10 -0.7(3)
C11 C10 C15 C14 0.1(2)
C3 C10 C15 C14 179.40(15)
